data_7150745
loop_
_publ_author_name
'Gruber, Tobias'
'Fischer, Conrad'
'Felsmann, Marika'
'Seichter, Wilhelm'
'Weber, Edwin'

_publ_section_title
;
 Calix[4]arenes featuring a direct lower rim attachment of dansyl
 groups. Synthesis, fluorescence properties and first report on crystal
 structures
;
_journal_issue 23
_journal_name_full 'Organic &amp; Biomolecular Chemistry'
_journal_page_first 4904
_journal_page_last 4917
_journal_paper_doi 10.1039/b911800d
_journal_volume 7
_journal_year 2009
_chemical_formula_moiety 'C60 H58 N2 O12 S2'
_chemical_formula_sum 'C60 H58 N2 O12 S2'
_chemical_formula_weight 1063.20
_chemical_name_systematic
;
?
;
_space_group_IT_number 2
_symmetry_cell_setting triclinic
_symmetry_space_group_name_Hall '-P 1'
_symmetry_space_group_name_H-M 'P -1'
_atom_sites_solution_hydrogens geom
_atom_sites_solution_primary direct
_atom_sites_solution_secondary difmap
_audit_creation_method SHELXL-97
_cell_angle_alpha 91.608(2)
_cell_angle_beta 107.3100(10)
_cell_angle_gamma 99.1320(10)
_cell_formula_units_Z 2
_cell_length_a 11.3908(3)
_cell_length_b 13.6976(4)
_cell_length_c 17.8554(5)
_cell_measurement_reflns_used 7598
_cell_measurement_temperature 153(2)
_cell_measurement_theta_max 33.23
_cell_measurement_theta_min 2.40
_cell_volume 2617.64(13)
_computing_cell_refinement 'SAINT-NT (Bruker, 2003)'
_computing_data_collection 'Kappa APEX 2 (Bruker-AXS)'
_computing_data_reduction SAINT
_computing_molecular_graphics SHELXTL
_computing_publication_material SHELXTL
_computing_structure_refinement 'SHELXL-97 (Sheldrick, 1997)'
_computing_structure_solution 'SHELXS-97 (Sheldrick, 1990)'
_diffrn_ambient_temperature 153(2)
_diffrn_measured_fraction_theta_full 0.979
_diffrn_measured_fraction_theta_max 0.979
_diffrn_measurement_device_type 'CCD area detector'
_diffrn_measurement_method 'phi and omega scans'
_diffrn_radiation_monochromator graphite
_diffrn_radiation_source 'fine-focus sealed tube'
_diffrn_radiation_type MoK\a
_diffrn_radiation_wavelength 0.71073
_diffrn_reflns_av_R_equivalents 0.0274
_diffrn_reflns_av_sigmaI/netI 0.0309
_diffrn_reflns_limit_h_max 17
_diffrn_reflns_limit_h_min -17
_diffrn_reflns_limit_k_max 21
_diffrn_reflns_limit_k_min -21
_diffrn_reflns_limit_l_max 27
_diffrn_reflns_limit_l_min -27
_diffrn_reflns_number 92690
_diffrn_reflns_theta_full 33.90
_diffrn_reflns_theta_max 33.90
_diffrn_reflns_theta_min 2.21
_diffrn_standards_decay_% <1%
_exptl_absorpt_coefficient_mu 0.170
_exptl_absorpt_correction_T_max 0.9556
_exptl_absorpt_correction_T_min 0.9010
_exptl_absorpt_correction_type multi-scan
_exptl_absorpt_process_details 'SADABS (Sheldrick)'
_exptl_crystal_colour colourless
_exptl_crystal_density_diffrn 1.349
_exptl_crystal_density_method 'not measured'
_exptl_crystal_description block
_exptl_crystal_F_000 1120
_exptl_crystal_size_max 0.54
_exptl_crystal_size_mid 0.37
_exptl_crystal_size_min 0.27
_refine_diff_density_max 0.654
_refine_diff_density_min -0.439
_refine_diff_density_rms 0.067
_refine_ls_extinction_method none
_refine_ls_goodness_of_fit_ref 1.063
_refine_ls_hydrogen_treatment constr
_refine_ls_matrix_type full
_refine_ls_number_parameters 691
_refine_ls_number_reflns 20743
_refine_ls_number_restraints 0
_refine_ls_restrained_S_all 1.063
_refine_ls_R_factor_all 0.0788
_refine_ls_R_factor_gt 0.0502
_refine_ls_shift/su_max 0.000
_refine_ls_shift/su_mean 0.000
_refine_ls_structure_factor_coef Fsqd
_refine_ls_weighting_details 'calc w=1/[\s^2^(Fo^2^)+(0.1000P)^2^+0.3201P] where P=(Fo^2^+2Fc^2^)/3'
_refine_ls_weighting_scheme calc
_refine_ls_wR_factor_gt 0.1427
_refine_ls_wR_factor_ref 0.1682
_reflns_number_gt 14653
_reflns_number_total 20743
_reflns_threshold_expression >2sigma(I)
_cod_data_source_file b911800d.txt
_cod_data_source_block togr_65_0m
_cod_depositor_comments
;
The following automatic conversions were performed:
'_exptl_absorpt_correction_type' value 'multi scan' changed to
'multi-scan' according to
'/home/saulius/struct/CIF-dictionaries/cif_core.dic' dictionary named
'cif_core.dic' version 2.4.1 from 2010-06-29.

Automatic conversion script
Id: cif_fix_enum 1527 2010-12-29 10:47:43Z saulius 
;
_cod_database_code 7150745

loop_
_symmetry_equiv_pos_as_xyz
'x, y, z'
'-x, -y, -z'

loop_
_atom_site_label
_atom_site_type_symbol
_atom_site_fract_x
_atom_site_fract_y
_atom_site_fract_z
_atom_site_U_iso_or_equiv
_atom_site_adp_type
_atom_site_occupancy
_atom_site_symmetry_multiplicity
_atom_site_calc_flag
_atom_site_refinement_flags
_atom_site_disorder_assembly
_atom_site_disorder_group
S1 S 0.58718(3) 0.72111(2) 0.489962(17) 0.02246(7) Uani 1 1 d . . .
S2 S 0.45689(3) 0.69723(3) 0.02315(2) 0.03166(8) Uani 1 1 d . . .
O1 O 0.53162(7) 0.73608(6) 0.39845(5) 0.02095(16) Uani 1 1 d . . .
O2 O 0.64173(9) 0.63327(8) 0.49806(6) 0.0299(2) Uani 1 1 d . . .
O3 O 0.66265(9) 0.81333(8) 0.52751(6) 0.0327(2) Uani 1 1 d . . .
O4 O 0.70478(8) 0.85582(7) 0.19222(5) 0.02512(18) Uani 1 1 d . . .
O5 O 0.95174(11) 0.93643(14) 0.28202(8) 0.0646(5) Uani 1 1 d . . .
O6 O 0.99597(9) 0.97491(9) 0.17216(7) 0.0394(3) Uani 1 1 d . . .
O7 O 0.39787(8) 0.74580(7) 0.08343(5) 0.02436(17) Uani 1 1 d . . .
O8 O 0.52836(11) 0.63130(10) 0.06893(7) 0.0467(3) Uani 1 1 d . . .
O9 O 0.51745(10) 0.77413(10) -0.01160(7) 0.0419(3) Uani 1 1 d . . .
O10 O 0.26883(8) 0.53551(6) 0.14836(5) 0.02276(17) Uani 1 1 d . . .
O11 O 0.17830(11) 0.30009(9) 0.05600(7) 0.0444(3) Uani 1 1 d . . .
O12 O 0.32016(10) 0.34911(8) 0.17289(6) 0.0358(2) Uani 1 1 d . . .
N1 N 0.05814(10) 0.78719(9) 0.53451(7) 0.0271(2) Uani 1 1 d . . .
N2 N -0.02255(11) 0.56645(9) -0.29379(7) 0.0328(3) Uani 1 1 d . . .
C1 C 0.57220(10) 0.68363(9) 0.34344(7) 0.0195(2) Uani 1 1 d . . .
C2 C 0.49797(10) 0.59494(9) 0.30606(7) 0.0211(2) Uani 1 1 d . . .
C3 C 0.54147(12) 0.54407(10) 0.25403(8) 0.0265(2) Uani 1 1 d . . .
H3 H 0.4932 0.4832 0.2271 0.032 Uiso 1 1 calc R . .
C4 C 0.65355(12) 0.58033(11) 0.24066(8) 0.0292(3) Uani 1 1 d . . .
H4 H 0.6840 0.5424 0.2075 0.035 Uiso 1 1 calc R . .
C5 C 0.72117(11) 0.67199(11) 0.27565(8) 0.0271(3) Uani 1 1 d . . .
H5 H 0.7964 0.6975 0.2647 0.033 Uiso 1 1 calc R . .
C6 C 0.68025(10) 0.72715(9) 0.32664(7) 0.0218(2) Uani 1 1 d . . .
C7 C 0.74172(11) 0.83392(10) 0.35448(7) 0.0250(2) Uani 1 1 d . . .
H7A H 0.7538 0.8455 0.4115 0.030 Uiso 1 1 calc R . .
H7B H 0.8246 0.8472 0.3460 0.030 Uiso 1 1 calc R . .
C8 C 0.63920(10) 0.90911(9) 0.22801(7) 0.0212(2) Uani 1 1 d . . .
C9 C 0.65978(11) 0.90280(9) 0.30912(7) 0.0224(2) Uani 1 1 d . . .
C10 C 0.59599(13) 0.95627(10) 0.34614(8) 0.0279(2) Uani 1 1 d . . .
H10 H 0.6116 0.9550 0.4014 0.033 Uiso 1 1 calc R . .
C11 C 0.50978(14) 1.01160(11) 0.30394(9) 0.0324(3) Uani 1 1 d . . .
H11 H 0.4690 1.0496 0.3303 0.039 Uiso 1 1 calc R . .
C12 C 0.48418(13) 1.01058(10) 0.22318(8) 0.0292(3) Uani 1 1 d . . .
H12 H 0.4223 1.0457 0.1940 0.035 Uiso 1 1 calc R . .
C13 C 0.54735(11) 0.95897(9) 0.18361(7) 0.0227(2) Uani 1 1 d . . .
C14 C 0.50955(11) 0.95401(10) 0.09430(7) 0.0264(2) Uani 1 1 d . . .
H14A H 0.5304 1.0209 0.0772 0.032 Uiso 1 1 calc R . .
H14B H 0.5568 0.9095 0.0752 0.032 Uiso 1 1 calc R . .
C15 C 0.31855(10) 0.81613(9) 0.05799(7) 0.0213(2) Uani 1 1 d . . .
C16 C 0.37057(11) 0.91576(10) 0.05904(7) 0.0234(2) Uani 1 1 d . . .
C17 C 0.28838(12) 0.98156(10) 0.03186(8) 0.0276(3) Uani 1 1 d . . .
H17 H 0.3207 1.0496 0.0304 0.033 Uiso 1 1 calc R . .
C18 C 0.15955(12) 0.94894(11) 0.00681(8) 0.0300(3) Uani 1 1 d . . .
H18 H 0.1050 0.9940 -0.0140 0.036 Uiso 1 1 calc R . .
C19 C 0.11092(11) 0.85127(11) 0.01218(8) 0.0272(3) Uani 1 1 d . . .
H19 H 0.0229 0.8305 -0.0029 0.033 Uiso 1 1 calc R . .
C20 C 0.18951(10) 0.78243(9) 0.03948(7) 0.0222(2) Uani 1 1 d . . .
C21 C 0.13648(11) 0.67977(9) 0.05639(7) 0.0233(2) Uani 1 1 d . . .
H21A H 0.1755 0.6296 0.0362 0.028 Uiso 1 1 calc R . .
H21B H 0.0453 0.6649 0.0297 0.028 Uiso 1 1 calc R . .
C22 C 0.23457(10) 0.61050(8) 0.18766(7) 0.0193(2) Uani 1 1 d . . .
C23 C 0.16251(10) 0.67581(9) 0.14483(7) 0.0206(2) Uani 1 1 d . . .
C24 C 0.12022(12) 0.74329(10) 0.18649(8) 0.0252(2) Uani 1 1 d . . .
H24 H 0.0692 0.7872 0.1586 0.030 Uiso 1 1 calc R . .
C25 C 0.15158(12) 0.74711(10) 0.26799(8) 0.0276(2) Uani 1 1 d . . .
H25 H 0.1188 0.7909 0.2954 0.033 Uiso 1 1 calc R . .
C26 C 0.23150(11) 0.68630(10) 0.30918(7) 0.0243(2) Uani 1 1 d . . .
H26 H 0.2566 0.6917 0.3651 0.029 Uiso 1 1 calc R . .
C27 C 0.27525(10) 0.61788(9) 0.27021(7) 0.0209(2) Uani 1 1 d . . .
C28 C 0.37047(11) 0.55772(9) 0.31545(7) 0.0229(2) Uani 1 1 d . . .
H28A H 0.3430 0.4870 0.2957 0.027 Uiso 1 1 calc R . .
H28B H 0.3763 0.5631 0.3719 0.027 Uiso 1 1 calc R . .
C29 C 0.44949(11) 0.70124(9) 0.51756(7) 0.0222(2) Uani 1 1 d . . .
C30 C 0.37036(11) 0.77433(9) 0.50780(7) 0.0205(2) Uani 1 1 d . . .
C31 C 0.39287(12) 0.86553(9) 0.47416(8) 0.0252(2) Uani 1 1 d . . .
H31 H 0.4671 0.8831 0.4600 0.030 Uiso 1 1 calc R . .
C32 C 0.30777(13) 0.92803(10) 0.46211(8) 0.0284(3) Uani 1 1 d . . .
H32 H 0.3238 0.9890 0.4398 0.034 Uiso 1 1 calc R . .
C33 C 0.19671(12) 0.90365(10) 0.48223(8) 0.0275(2) Uani 1 1 d . . .
H33 H 0.1385 0.9480 0.4726 0.033 Uiso 1 1 calc R . .
C34 C 0.17121(11) 0.81666(10) 0.51555(7) 0.0233(2) Uani 1 1 d . . .
C35 C 0.25996(11) 0.75043(9) 0.53046(7) 0.0217(2) Uani 1 1 d . . .
C36 C 0.23873(12) 0.66097(10) 0.56641(8) 0.0273(3) Uani 1 1 d . . .
H36 H 0.1687 0.6480 0.5854 0.033 Uiso 1 1 calc R . .
C37 C 0.31681(13) 0.59301(11) 0.57430(9) 0.0307(3) Uani 1 1 d . . .
H37 H 0.2996 0.5329 0.5973 0.037 Uiso 1 1 calc R . .
C38 C 0.42305(12) 0.61238(10) 0.54815(8) 0.0270(2) Uani 1 1 d . . .
H38 H 0.4758 0.5644 0.5517 0.032 Uiso 1 1 calc R . .
C39 C -0.00138(14) 0.86869(12) 0.55030(10) 0.0366(3) Uani 1 1 d . . .
H39A H 0.0595 0.9170 0.5902 0.055 Uiso 1 1 calc R . .
H39B H -0.0714 0.8429 0.5696 0.055 Uiso 1 1 calc R . .
H39C H -0.0323 0.9010 0.5017 0.055 Uiso 1 1 calc R . .
C40 C -0.03012(12) 0.71323(12) 0.47404(9) 0.0331(3) Uani 1 1 d . . .
H40A H -0.0462 0.7404 0.4225 0.050 Uiso 1 1 calc R . .
H40B H -0.1087 0.6971 0.4866 0.050 Uiso 1 1 calc R . .
H40C H 0.0058 0.6530 0.4728 0.050 Uiso 1 1 calc R . .
C41 C 0.78789(11) 0.91028(11) 0.15693(8) 0.0290(3) Uani 1 1 d . . .
H41A H 0.7552 0.9706 0.1373 0.035 Uiso 1 1 calc R . .
H41B H 0.7909 0.8695 0.1111 0.035 Uiso 1 1 calc R . .
C42 C 0.91925(12) 0.94063(11) 0.21272(9) 0.0304(3) Uani 1 1 d . . .
C43 C 1.12574(13) 1.01344(13) 0.21660(11) 0.0411(4) Uani 1 1 d . . .
H43A H 1.1785 1.0111 0.1817 0.049 Uiso 1 1 calc R . .
H43B H 1.1539 0.9708 0.2599 0.049 Uiso 1 1 calc R . .
C44 C 1.1420(2) 1.11651(18) 0.24968(19) 0.0740(7) Uani 1 1 d . . .
H44A H 1.1107 1.1583 0.2071 0.111 Uiso 1 1 calc R . .
H44B H 1.2308 1.1413 0.2762 0.111 Uiso 1 1 calc R . .
H44C H 1.0952 1.1182 0.2876 0.111 Uiso 1 1 calc R . .
C45 C 0.32668(13) 0.62605(11) -0.04940(8) 0.0288(3) Uani 1 1 d . . .
C46 C 0.25421(12) 0.66589(10) -0.11794(8) 0.0267(2) Uani 1 1 d . . .
C47 C 0.27869(15) 0.76649(11) -0.13635(9) 0.0355(3) Uani 1 1 d . . .
H47 H 0.3453 0.8121 -0.1013 0.043 Uiso 1 1 calc R . .
C48 C 0.20696(17) 0.79722(12) -0.20396(10) 0.0397(3) Uani 1 1 d . . .
H48 H 0.2247 0.8642 -0.2155 0.048 Uiso 1 1 calc R . .
C49 C 0.10655(15) 0.73164(11) -0.25749(9) 0.0349(3) Uani 1 1 d . . .
H49 H 0.0587 0.7548 -0.3046 0.042 Uiso 1 1 calc R . .
C50 C 0.07788(12) 0.63469(10) -0.24175(8) 0.0279(2) Uani 1 1 d . . .
C51 C 0.15061(12) 0.60024(10) -0.17024(8) 0.0252(2) Uani 1 1 d . . .
C52 C 0.11973(13) 0.50168(10) -0.15067(8) 0.0284(3) Uani 1 1 d . . .
H52 H 0.0470 0.4596 -0.1835 0.034 Uiso 1 1 calc R . .
C53 C 0.19279(15) 0.46647(11) -0.08552(9) 0.0327(3) Uani 1 1 d . . .
H53 H 0.1720 0.3997 -0.0742 0.039 Uiso 1 1 calc R . .
C54 C 0.29874(14) 0.52859(11) -0.03504(9) 0.0326(3) Uani 1 1 d . . .
H54 H 0.3511 0.5030 0.0091 0.039 Uiso 1 1 calc R . .
C55 C -0.11913(15) 0.61111(15) -0.34679(11) 0.0466(4) Uani 1 1 d . . .
H55A H -0.1487 0.6570 -0.3164 0.070 Uiso 1 1 calc R . .
H55B H -0.1890 0.5590 -0.3754 0.070 Uiso 1 1 calc R . .
H55C H -0.0850 0.6474 -0.3843 0.070 Uiso 1 1 calc R . .
C56 C 0.01650(16) 0.49132(13) -0.33657(10) 0.0409(4) Uani 1 1 d . . .
H56A H 0.0397 0.5203 -0.3809 0.061 Uiso 1 1 calc R . .
H56B H -0.0525 0.4353 -0.3564 0.061 Uiso 1 1 calc R . .
H56C H 0.0885 0.4681 -0.3011 0.061 Uiso 1 1 calc R . .
C57 C 0.17114(12) 0.45119(10) 0.12444(9) 0.0306(3) Uani 1 1 d . . .
H57A H 0.1090 0.4627 0.0748 0.037 Uiso 1 1 calc R . .
H57B H 0.1283 0.4416 0.1652 0.037 Uiso 1 1 calc R . .
C58 C 0.22296(12) 0.35894(10) 0.11219(8) 0.0277(2) Uani 1 1 d . . .
C59 C 0.38029(16) 0.26434(11) 0.16770(11) 0.0390(3) Uani 1 1 d . . .
H59A H 0.4108 0.2661 0.1212 0.047 Uiso 1 1 calc R . .
H59B H 0.3206 0.2017 0.1628 0.047 Uiso 1 1 calc R . .
C60 C 0.4880(2) 0.27108(15) 0.24220(15) 0.0671(7) Uani 1 1 d . . .
H60A H 0.5492 0.3310 0.2444 0.101 Uiso 1 1 calc R . .
H60B H 0.5277 0.2125 0.2429 0.101 Uiso 1 1 calc R . .
H60C H 0.4573 0.2742 0.2878 0.101 Uiso 1 1 calc R . .

loop_
_atom_site_aniso_label
_atom_site_aniso_U_11
_atom_site_aniso_U_22
_atom_site_aniso_U_33
_atom_site_aniso_U_23
_atom_site_aniso_U_13
_atom_site_aniso_U_12
S1 0.01847(11) 0.02922(15) 0.01996(13) 0.00323(11) 0.00463(10) 0.00714(10)
S2 0.02370(14) 0.0452(2) 0.02704(16) -0.00367(14) 0.00621(12) 0.01292(13)
O1 0.0197(3) 0.0243(4) 0.0199(4) 0.0039(3) 0.0056(3) 0.0075(3)
O2 0.0276(4) 0.0401(5) 0.0277(5) 0.0113(4) 0.0094(4) 0.0191(4)
O3 0.0247(4) 0.0397(6) 0.0289(5) -0.0061(4) 0.0053(4) -0.0011(4)
O4 0.0227(4) 0.0284(4) 0.0264(4) 0.0056(4) 0.0103(3) 0.0047(3)
O5 0.0318(6) 0.1127(13) 0.0363(6) 0.0223(7) 0.0047(5) -0.0175(7)
O6 0.0245(4) 0.0560(7) 0.0395(6) 0.0077(5) 0.0150(4) 0.0008(4)
O7 0.0215(4) 0.0313(5) 0.0211(4) 0.0021(3) 0.0047(3) 0.0107(3)
O8 0.0401(6) 0.0612(8) 0.0409(6) -0.0025(6) 0.0042(5) 0.0326(6)
O9 0.0326(5) 0.0619(8) 0.0331(5) -0.0045(5) 0.0168(4) 0.0019(5)
O10 0.0199(3) 0.0198(4) 0.0277(4) -0.0036(3) 0.0066(3) 0.0033(3)
O11 0.0441(6) 0.0340(6) 0.0447(6) -0.0146(5) -0.0019(5) 0.0100(5)
O12 0.0384(5) 0.0280(5) 0.0361(5) -0.0069(4) 0.0009(4) 0.0138(4)
N1 0.0212(4) 0.0332(6) 0.0282(5) 0.0013(4) 0.0074(4) 0.0086(4)
N2 0.0275(5) 0.0337(6) 0.0326(6) 0.0024(5) 0.0049(5) 0.0002(4)
C1 0.0181(4) 0.0225(5) 0.0191(5) 0.0043(4) 0.0054(4) 0.0072(4)
C2 0.0185(4) 0.0217(5) 0.0230(5) 0.0045(4) 0.0044(4) 0.0065(4)
C3 0.0250(5) 0.0256(6) 0.0290(6) 0.0010(5) 0.0059(5) 0.0092(4)
C4 0.0277(6) 0.0357(7) 0.0283(6) 0.0024(5) 0.0098(5) 0.0149(5)
C5 0.0207(5) 0.0373(7) 0.0271(6) 0.0085(5) 0.0102(4) 0.0094(5)
C6 0.0176(4) 0.0275(6) 0.0204(5) 0.0069(4) 0.0048(4) 0.0055(4)
C7 0.0189(4) 0.0309(6) 0.0215(5) 0.0069(5) 0.0025(4) 0.0004(4)
C8 0.0188(4) 0.0217(5) 0.0216(5) 0.0029(4) 0.0053(4) 0.0000(4)
C9 0.0209(5) 0.0227(5) 0.0201(5) 0.0024(4) 0.0032(4) -0.0006(4)
C10 0.0324(6) 0.0268(6) 0.0228(6) 0.0006(5) 0.0082(5) 0.0013(5)
C11 0.0390(7) 0.0297(7) 0.0308(7) -0.0019(5) 0.0126(6) 0.0099(6)
C12 0.0315(6) 0.0267(6) 0.0300(6) 0.0041(5) 0.0088(5) 0.0081(5)
C13 0.0216(5) 0.0220(5) 0.0228(5) 0.0045(4) 0.0053(4) 0.0010(4)
C14 0.0206(5) 0.0338(7) 0.0231(5) 0.0091(5) 0.0051(4) 0.0016(4)
C15 0.0188(4) 0.0285(6) 0.0166(5) 0.0034(4) 0.0038(4) 0.0070(4)
C16 0.0208(5) 0.0307(6) 0.0184(5) 0.0059(4) 0.0054(4) 0.0043(4)
C17 0.0268(5) 0.0305(6) 0.0273(6) 0.0115(5) 0.0089(5) 0.0076(5)
C18 0.0257(5) 0.0354(7) 0.0309(6) 0.0137(5) 0.0073(5) 0.0114(5)
C19 0.0194(5) 0.0361(7) 0.0262(6) 0.0084(5) 0.0050(4) 0.0079(5)
C20 0.0195(4) 0.0281(6) 0.0186(5) 0.0026(4) 0.0042(4) 0.0054(4)
C21 0.0200(4) 0.0257(6) 0.0220(5) -0.0009(4) 0.0034(4) 0.0037(4)
C22 0.0158(4) 0.0190(5) 0.0229(5) -0.0009(4) 0.0059(4) 0.0026(4)
C23 0.0174(4) 0.0200(5) 0.0234(5) -0.0005(4) 0.0053(4) 0.0027(4)
C24 0.0246(5) 0.0244(6) 0.0283(6) 0.0017(5) 0.0084(4) 0.0084(4)
C25 0.0293(6) 0.0279(6) 0.0287(6) -0.0013(5) 0.0115(5) 0.0092(5)
C26 0.0241(5) 0.0268(6) 0.0219(5) -0.0007(4) 0.0069(4) 0.0045(4)
C27 0.0174(4) 0.0204(5) 0.0242(5) 0.0018(4) 0.0061(4) 0.0017(4)
C28 0.0200(4) 0.0222(5) 0.0250(6) 0.0043(4) 0.0049(4) 0.0031(4)
C29 0.0219(5) 0.0271(6) 0.0197(5) 0.0045(4) 0.0073(4) 0.0082(4)
C30 0.0218(5) 0.0229(5) 0.0172(5) 0.0010(4) 0.0057(4) 0.0058(4)
C31 0.0269(5) 0.0217(5) 0.0286(6) 0.0019(5) 0.0111(5) 0.0042(4)
C32 0.0343(6) 0.0212(6) 0.0316(6) 0.0029(5) 0.0120(5) 0.0070(5)
C33 0.0294(6) 0.0241(6) 0.0302(6) 0.0011(5) 0.0080(5) 0.0107(5)
C34 0.0215(5) 0.0284(6) 0.0201(5) -0.0007(4) 0.0051(4) 0.0079(4)
C35 0.0211(4) 0.0268(6) 0.0177(5) 0.0026(4) 0.0050(4) 0.0069(4)
C36 0.0249(5) 0.0341(7) 0.0264(6) 0.0107(5) 0.0106(5) 0.0087(5)
C37 0.0318(6) 0.0332(7) 0.0329(7) 0.0159(6) 0.0144(5) 0.0115(5)
C38 0.0285(5) 0.0303(6) 0.0262(6) 0.0106(5) 0.0096(5) 0.0126(5)
C39 0.0301(6) 0.0422(8) 0.0417(8) -0.0025(6) 0.0134(6) 0.0149(6)
C40 0.0239(5) 0.0370(7) 0.0354(7) 0.0006(6) 0.0043(5) 0.0060(5)
C41 0.0217(5) 0.0404(7) 0.0265(6) 0.0089(5) 0.0099(5) 0.0045(5)
C42 0.0232(5) 0.0380(7) 0.0315(7) 0.0084(6) 0.0104(5) 0.0046(5)
C43 0.0241(6) 0.0470(9) 0.0531(10) 0.0037(7) 0.0161(6) 0.0011(6)
C44 0.0549(12) 0.0601(14) 0.108(2) -0.0143(13) 0.0374(13) -0.0070(10)
C45 0.0300(6) 0.0343(7) 0.0248(6) 0.0006(5) 0.0099(5) 0.0113(5)
C46 0.0279(5) 0.0303(6) 0.0239(6) 0.0026(5) 0.0097(5) 0.0074(5)
C47 0.0406(7) 0.0295(7) 0.0301(7) 0.0002(5) 0.0046(6) 0.0001(6)
C48 0.0510(9) 0.0264(7) 0.0364(8) 0.0056(6) 0.0070(7) 0.0030(6)
C49 0.0385(7) 0.0309(7) 0.0320(7) 0.0066(6) 0.0051(6) 0.0063(6)
C50 0.0258(5) 0.0303(6) 0.0279(6) 0.0035(5) 0.0086(5) 0.0043(5)
C51 0.0267(5) 0.0259(6) 0.0263(6) 0.0025(5) 0.0117(5) 0.0069(4)
C52 0.0326(6) 0.0273(6) 0.0302(6) 0.0013(5) 0.0167(5) 0.0060(5)
C53 0.0444(7) 0.0279(6) 0.0347(7) 0.0078(5) 0.0217(6) 0.0127(6)
C54 0.0415(7) 0.0355(7) 0.0272(6) 0.0061(5) 0.0137(6) 0.0190(6)
C55 0.0308(7) 0.0535(10) 0.0462(9) 0.0160(8) 0.0005(6) -0.0002(7)
C56 0.0445(8) 0.0385(8) 0.0383(8) -0.0049(6) 0.0190(7) -0.0074(7)
C57 0.0222(5) 0.0225(6) 0.0418(8) -0.0068(5) 0.0029(5) 0.0029(4)
C58 0.0269(5) 0.0218(6) 0.0322(6) -0.0022(5) 0.0077(5) 0.0018(4)
C59 0.0442(8) 0.0276(7) 0.0467(9) -0.0003(6) 0.0121(7) 0.0150(6)
C60 0.0636(12) 0.0364(9) 0.0807(15) -0.0025(10) -0.0149(11) 0.0216(9)

loop_
_atom_type_symbol
_atom_type_description
_atom_type_scat_dispersion_real
_atom_type_scat_dispersion_imag
_atom_type_scat_source
C C 0.0033 0.0016 'International Tables Vol C Tables 4.2.6.8 and 6.1.1.4'
H H 0.0000 0.0000 'International Tables Vol C Tables 4.2.6.8 and 6.1.1.4'
N N 0.0061 0.0033 'International Tables Vol C Tables 4.2.6.8 and 6.1.1.4'
O O 0.0106 0.0060 'International Tables Vol C Tables 4.2.6.8 and 6.1.1.4'
S S 0.1246 0.1234 'International Tables Vol C Tables 4.2.6.8 and 6.1.1.4'

loop_
_geom_angle_atom_site_label_1
_geom_angle_atom_site_label_2
_geom_angle_atom_site_label_3
_geom_angle
_geom_angle_site_symmetry_1
_geom_angle_site_symmetry_3
_geom_angle_publ_flag
O3 S1 O2 118.98(6) . . ?
O3 S1 O1 107.37(6) . . ?
O2 S1 O1 108.97(5) . . ?
O3 S1 C29 109.34(6) . . ?
O2 S1 C29 109.79(6) . . ?
O1 S1 C29 100.83(5) . . ?
O8 S2 O9 119.27(8) . . ?
O8 S2 O7 103.54(6) . . ?
O9 S2 O7 109.28(6) . . ?
O8 S2 C45 108.65(7) . . ?
O9 S2 C45 110.30(7) . . ?
O7 S2 C45 104.68(6) . . ?
C1 O1 S1 118.59(7) . . ?
C8 O4 C41 117.44(10) . . ?
C42 O6 C43 117.42(12) . . ?
C15 O7 S2 119.90(8) . . ?
C22 O10 C57 111.31(9) . . ?
C58 O12 C59 117.09(12) . . ?
C34 N1 C39 114.78(11) . . ?
C34 N1 C40 110.94(11) . . ?
C39 N1 C40 111.20(11) . . ?
C50 N2 C55 115.18(13) . . ?
C50 N2 C56 114.32(12) . . ?
C55 N2 C56 110.89(14) . . ?
C2 C1 C6 123.68(11) . . ?
C2 C1 O1 117.96(10) . . ?
C6 C1 O1 118.24(10) . . ?
C1 C2 C3 116.71(11) . . ?
C1 C2 C28 122.57(11) . . ?
C3 C2 C28 120.55(11) . . ?
C4 C3 C2 121.43(12) . . ?
C4 C3 H3 119.3 . . ?
C2 C3 H3 119.3 . . ?
C3 C4 C5 119.96(12) . . ?
C3 C4 H4 120.0 . . ?
C5 C4 H4 120.0 . . ?
C4 C5 C6 120.87(12) . . ?
C4 C5 H5 119.6 . . ?
C6 C5 H5 119.6 . . ?
C5 C6 C1 116.95(11) . . ?
C5 C6 C7 120.91(11) . . ?
C1 C6 C7 121.75(11) . . ?
C9 C7 C6 109.39(9) . . ?
C9 C7 H7A 109.8 . . ?
C6 C7 H7A 109.8 . . ?
C9 C7 H7B 109.8 . . ?
C6 C7 H7B 109.8 . . ?
H7A C7 H7B 108.2 . . ?
O4 C8 C13 121.09(11) . . ?
O4 C8 C9 117.44(10) . . ?
C13 C8 C9 121.17(11) . . ?
C10 C9 C8 118.32(11) . . ?
C10 C9 C7 120.25(11) . . ?
C8 C9 C7 121.28(11) . . ?
C9 C10 C11 121.31(12) . . ?
C9 C10 H10 119.3 . . ?
C11 C10 H10 119.3 . . ?
C12 C11 C10 119.22(13) . . ?
C12 C11 H11 120.4 . . ?
C10 C11 H11 120.4 . . ?
C11 C12 C13 121.39(12) . . ?
C11 C12 H12 119.3 . . ?
C13 C12 H12 119.3 . . ?
C8 C13 C12 118.22(12) . . ?
C8 C13 C14 122.29(12) . . ?
C12 C13 C14 119.40(11) . . ?
C16 C14 C13 110.62(10) . . ?
C16 C14 H14A 109.5 . . ?
C13 C14 H14A 109.5 . . ?
C16 C14 H14B 109.5 . . ?
C13 C14 H14B 109.5 . . ?
H14A C14 H14B 108.1 . . ?
C16 C15 C20 122.96(11) . . ?
C16 C15 O7 119.63(10) . . ?
C20 C15 O7 117.16(11) . . ?
C17 C16 C15 117.29(11) . . ?
C17 C16 C14 120.33(12) . . ?
C15 C16 C14 122.19(11) . . ?
C16 C17 C18 120.96(12) . . ?
C16 C17 H17 119.5 . . ?
C18 C17 H17 119.5 . . ?
C19 C18 C17 120.22(12) . . ?
C19 C18 H18 119.9 . . ?
C17 C18 H18 119.9 . . ?
C18 C19 C20 120.94(11) . . ?
C18 C19 H19 119.5 . . ?
C20 C19 H19 119.5 . . ?
C19 C20 C15 117.15(11) . . ?
C19 C20 C21 120.47(10) . . ?
C15 C20 C21 122.05(11) . . ?
C20 C21 C23 109.11(10) . . ?
C20 C21 H21A 109.9 . . ?
C23 C21 H21A 109.9 . . ?
C20 C21 H21B 109.9 . . ?
C23 C21 H21B 109.9 . . ?
H21A C21 H21B 108.3 . . ?
O10 C22 C23 120.07(10) . . ?
O10 C22 C27 117.95(10) . . ?
C23 C22 C27 121.98(11) . . ?
C24 C23 C22 117.89(11) . . ?
C24 C23 C21 119.71(11) . . ?
C22 C23 C21 122.27(11) . . ?
C25 C24 C23 121.03(12) . . ?
C25 C24 H24 119.5 . . ?
C23 C24 H24 119.5 . . ?
C24 C25 C26 119.48(12) . . ?
C24 C25 H25 120.3 . . ?
C26 C25 H25 120.3 . . ?
C27 C26 C25 121.35(12) . . ?
C27 C26 H26 119.3 . . ?
C25 C26 H26 119.3 . . ?
C26 C27 C22 117.86(11) . . ?
C26 C27 C28 121.02(11) . . ?
C22 C27 C28 121.01(11) . . ?
C27 C28 C2 110.56(9) . . ?
C27 C28 H28A 109.5 . . ?
C2 C28 H28A 109.5 . . ?
C27 C28 H28B 109.5 . . ?
C2 C28 H28B 109.5 . . ?
H28A C28 H28B 108.1 . . ?
C38 C29 C30 122.57(11) . . ?
C38 C29 S1 116.38(9) . . ?
C30 C29 S1 121.04(9) . . ?
C31 C30 C35 119.16(11) . . ?
C31 C30 C29 124.01(11) . . ?
C35 C30 C29 116.77(11) . . ?
C32 C31 C30 120.05(12) . . ?
C32 C31 H31 120.0 . . ?
C30 C31 H31 120.0 . . ?
C31 C32 C33 121.14(12) . . ?
C31 C32 H32 119.4 . . ?
C33 C32 H32 119.4 . . ?
C34 C33 C32 120.98(12) . . ?
C34 C33 H33 119.5 . . ?
C32 C33 H33 119.5 . . ?
C33 C34 N1 123.01(11) . . ?
C33 C34 C35 119.21(11) . . ?
N1 C34 C35 117.76(11) . . ?
C36 C35 C30 119.52(11) . . ?
C36 C35 C34 121.07(11) . . ?
C30 C35 C34 119.40(11) . . ?
C37 C36 C35 121.51(12) . . ?
C37 C36 H36 119.2 . . ?
C35 C36 H36 119.2 . . ?
C36 C37 C38 119.94(12) . . ?
C36 C37 H37 120.0 . . ?
C38 C37 H37 120.0 . . ?
C29 C38 C37 119.45(12) . . ?
C29 C38 H38 120.3 . . ?
C37 C38 H38 120.3 . . ?
N1 C39 H39A 109.5 . . ?
N1 C39 H39B 109.5 . . ?
H39A C39 H39B 109.5 . . ?
N1 C39 H39C 109.5 . . ?
H39A C39 H39C 109.5 . . ?
H39B C39 H39C 109.5 . . ?
N1 C40 H40A 109.5 . . ?
N1 C40 H40B 109.5 . . ?
H40A C40 H40B 109.5 . . ?
N1 C40 H40C 109.5 . . ?
H40A C40 H40C 109.5 . . ?
H40B C40 H40C 109.5 . . ?
O4 C41 C42 113.20(11) . . ?
O4 C41 H41A 108.9 . . ?
C42 C41 H41A 108.9 . . ?
O4 C41 H41B 108.9 . . ?
C42 C41 H41B 108.9 . . ?
H41A C41 H41B 107.8 . . ?
O5 C42 O6 123.76(13) . . ?
O5 C42 C41 126.82(12) . . ?
O6 C42 C41 109.42(12) . . ?
O6 C43 C44 111.72(16) . . ?
O6 C43 H43A 109.3 . . ?
C44 C43 H43A 109.3 . . ?
O6 C43 H43B 109.3 . . ?
C44 C43 H43B 109.3 . . ?
H43A C43 H43B 107.9 . . ?
C43 C44 H44A 109.5 . . ?
C43 C44 H44B 109.5 . . ?
H44A C44 H44B 109.5 . . ?
C43 C44 H44C 109.5 . . ?
H44A C44 H44C 109.5 . . ?
H44B C44 H44C 109.5 . . ?
C54 C45 C46 121.56(13) . . ?
C54 C45 S2 114.92(11) . . ?
C46 C45 S2 123.51(11) . . ?
C51 C46 C47 118.54(12) . . ?
C51 C46 C45 117.21(12) . . ?
C47 C46 C45 124.25(13) . . ?
C48 C47 C46 120.24(14) . . ?
C48 C47 H47 119.9 . . ?
C46 C47 H47 119.9 . . ?
C47 C48 C49 121.53(14) . . ?
C47 C48 H48 119.2 . . ?
C49 C48 H48 119.2 . . ?
C50 C49 C48 120.42(13) . . ?
C50 C49 H49 119.8 . . ?
C48 C49 H49 119.8 . . ?
C49 C50 N2 122.22(13) . . ?
C49 C50 C51 119.44(13) . . ?
N2 C50 C51 118.33(12) . . ?
C52 C51 C46 119.53(12) . . ?
C52 C51 C50 120.72(12) . . ?
C46 C51 C50 119.75(12) . . ?
C53 C52 C51 121.08(13) . . ?
C53 C52 H52 119.5 . . ?
C51 C52 H52 119.5 . . ?
C52 C53 C54 120.24(13) . . ?
C52 C53 H53 119.9 . . ?
C54 C53 H53 119.9 . . ?
C45 C54 C53 120.17(13) . . ?
C45 C54 H54 119.9 . . ?
C53 C54 H54 119.9 . . ?
N2 C55 H55A 109.5 . . ?
N2 C55 H55B 109.5 . . ?
H55A C55 H55B 109.5 . . ?
N2 C55 H55C 109.5 . . ?
H55A C55 H55C 109.5 . . ?
H55B C55 H55C 109.5 . . ?
N2 C56 H56A 109.5 . . ?
N2 C56 H56B 109.5 . . ?
H56A C56 H56B 109.5 . . ?
N2 C56 H56C 109.5 . . ?
H56A C56 H56C 109.5 . . ?
H56B C56 H56C 109.5 . . ?
O10 C57 C58 110.64(10) . . ?
O10 C57 H57A 109.5 . . ?
C58 C57 H57A 109.5 . . ?
O10 C57 H57B 109.5 . . ?
C58 C57 H57B 109.5 . . ?
H57A C57 H57B 108.1 . . ?
O11 C58 O12 124.30(13) . . ?
O11 C58 C57 123.99(13) . . ?
O12 C58 C57 111.65(11) . . ?
O12 C59 C60 106.80(14) . . ?
O12 C59 H59A 110.4 . . ?
C60 C59 H59A 110.4 . . ?
O12 C59 H59B 110.4 . . ?
C60 C59 H59B 110.4 . . ?
H59A C59 H59B 108.6 . . ?
C59 C60 H60A 109.5 . . ?
C59 C60 H60B 109.5 . . ?
H60A C60 H60B 109.5 . . ?
C59 C60 H60C 109.5 . . ?
H60A C60 H60C 109.5 . . ?
H60B C60 H60C 109.5 . . ?

loop_
_geom_bond_atom_site_label_1
_geom_bond_atom_site_label_2
_geom_bond_distance
_geom_bond_site_symmetry_2
_geom_bond_publ_flag
S1 O3 1.4314(11) . ?
S1 O2 1.4312(10) . ?
S1 O1 1.5991(9) . ?
S1 C29 1.7631(12) . ?
S2 O8 1.4232(12) . ?
S2 O9 1.4251(13) . ?
S2 O7 1.6080(9) . ?
S2 C45 1.7763(14) . ?
O1 C1 1.4250(14) . ?
O4 C8 1.3893(15) . ?
O4 C41 1.4168(15) . ?
O5 C42 1.1874(19) . ?
O6 C42 1.3319(16) . ?
O6 C43 1.4575(18) . ?
O7 C15 1.4168(14) . ?
O10 C22 1.3964(14) . ?
O10 C57 1.4269(15) . ?
O11 C58 1.1984(17) . ?
O12 C58 1.3266(17) . ?
O12 C59 1.4527(17) . ?
N1 C34 1.4277(16) . ?
N1 C39 1.4566(18) . ?
N1 C40 1.4739(19) . ?
N2 C50 1.4231(18) . ?
N2 C55 1.451(2) . ?
N2 C56 1.464(2) . ?
C1 C2 1.3888(17) . ?
C1 C6 1.3989(16) . ?
C2 C3 1.3932(18) . ?
C2 C28 1.5206(16) . ?
C3 C4 1.3858(19) . ?
C3 H3 0.9500 . ?
C4 C5 1.387(2) . ?
C4 H4 0.9500 . ?
C5 C6 1.3938(18) . ?
C5 H5 0.9500 . ?
C6 C7 1.5177(18) . ?
C7 C9 1.5132(17) . ?
C7 H7A 0.9900 . ?
C7 H7B 0.9900 . ?
C8 C13 1.3976(16) . ?
C8 C9 1.4040(17) . ?
C9 C10 1.3889(19) . ?
C10 C11 1.391(2) . ?
C10 H10 0.9500 . ?
C11 C12 1.383(2) . ?
C11 H11 0.9500 . ?
C12 C13 1.3974(19) . ?
C12 H12 0.9500 . ?
C13 C14 1.5195(18) . ?
C14 C16 1.5174(16) . ?
C14 H14A 0.9900 . ?
C14 H14B 0.9900 . ?
C15 C16 1.3962(18) . ?
C15 C20 1.4035(16) . ?
C16 C17 1.3951(17) . ?
C17 C18 1.3941(18) . ?
C17 H17 0.9500 . ?
C18 C19 1.382(2) . ?
C18 H18 0.9500 . ?
C19 C20 1.4009(17) . ?
C19 H19 0.9500 . ?
C20 C21 1.5152(18) . ?
C21 C23 1.5217(17) . ?
C21 H21A 0.9900 . ?
C21 H21B 0.9900 . ?
C22 C23 1.3988(16) . ?
C22 C27 1.4027(17) . ?
C23 C24 1.3985(17) . ?
C24 C25 1.3887(19) . ?
C24 H24 0.9500 . ?
C25 C26 1.3929(18) . ?
C25 H25 0.9500 . ?
C26 C27 1.3887(17) . ?
C26 H26 0.9500 . ?
C27 C28 1.5192(16) . ?
C28 H28A 0.9900 . ?
C28 H28B 0.9900 . ?
C29 C38 1.3746(18) . ?
C29 C30 1.4311(16) . ?
C30 C31 1.4210(17) . ?
C30 C35 1.4254(16) . ?
C31 C32 1.3670(18) . ?
C31 H31 0.9500 . ?
C32 C33 1.4086(19) . ?
C32 H32 0.9500 . ?
C33 C34 1.3750(19) . ?
C33 H33 0.9500 . ?
C34 C35 1.4354(16) . ?
C35 C36 1.4193(18) . ?
C36 C37 1.3686(19) . ?
C36 H36 0.9500 . ?
C37 C38 1.4122(18) . ?
C37 H37 0.9500 . ?
C38 H38 0.9500 . ?
C39 H39A 0.9800 . ?
C39 H39B 0.9800 . ?
C39 H39C 0.9800 . ?
C40 H40A 0.9800 . ?
C40 H40B 0.9800 . ?
C40 H40C 0.9800 . ?
C41 C42 1.5153(19) . ?
C41 H41A 0.9900 . ?
C41 H41B 0.9900 . ?
C43 C44 1.477(3) . ?
C43 H43A 0.9900 . ?
C43 H43B 0.9900 . ?
C44 H44A 0.9800 . ?
C44 H44B 0.9800 . ?
C44 H44C 0.9800 . ?
C45 C54 1.372(2) . ?
C45 C46 1.4340(19) . ?
C46 C51 1.4260(19) . ?
C46 C47 1.429(2) . ?
C47 C48 1.361(2) . ?
C47 H47 0.9500 . ?
C48 C49 1.416(2) . ?
C48 H48 0.9500 . ?
C49 C50 1.374(2) . ?
C49 H49 0.9500 . ?
C50 C51 1.4380(19) . ?
C51 C52 1.4203(19) . ?
C52 C53 1.364(2) . ?
C52 H52 0.9500 . ?
C53 C54 1.406(2) . ?
C53 H53 0.9500 . ?
C54 H54 0.9500 . ?
C55 H55A 0.9800 . ?
C55 H55B 0.9800 . ?
C55 H55C 0.9800 . ?
C56 H56A 0.9800 . ?
C56 H56B 0.9800 . ?
C56 H56C 0.9800 . ?
C57 C58 1.5136(19) . ?
C57 H57A 0.9900 . ?
C57 H57B 0.9900 . ?
C59 C60 1.507(3) . ?
C59 H59A 0.9900 . ?
C59 H59B 0.9900 . ?
C60 H60A 0.9800 . ?
C60 H60B 0.9800 . ?
C60 H60C 0.9800 . ?

loop_
_geom_hbond_atom_site_label_D
_geom_hbond_atom_site_label_H
_geom_hbond_atom_site_label_A
_geom_hbond_distance_DH
_geom_hbond_distance_HA
_geom_hbond_distance_DA
_geom_hbond_angle_DHA
_geom_hbond_site_symmetry_A
C38 H38 O2 0.95 2.44 2.8636(16) 107.1 1
C7 H7A O3 0.99 2.60 3.4727(16) 147.2 1
C54 H54 O8 0.95 2.41 2.839(2) 107.4 1
C14 H14B O9 0.99 2.28 3.0927(19) 138.5 1
C59 H59A O9 0.99 2.42 3.383(2) 165.5 2_665

loop_
_geom_torsion_atom_site_label_1
_geom_torsion_atom_site_label_2
_geom_torsion_atom_site_label_3
_geom_torsion_atom_site_label_4
_geom_torsion
_geom_torsion_site_symmetry_1
_geom_torsion_site_symmetry_2
_geom_torsion_site_symmetry_3
_geom_torsion_site_symmetry_4
_geom_torsion_publ_flag
O3 S1 O1 C1 112.88(9) . . . . ?
O2 S1 O1 C1 -17.24(10) . . . . ?
C29 S1 O1 C1 -132.72(9) . . . . ?
O8 S2 O7 C15 -179.49(10) . . . . ?
O9 S2 O7 C15 52.42(10) . . . . ?
C45 S2 O7 C15 -65.72(10) . . . . ?
S1 O1 C1 C2 96.51(11) . . . . ?
S1 O1 C1 C6 -87.27(11) . . . . ?
C6 C1 C2 C3 5.52(17) . . . . ?
O1 C1 C2 C3 -178.48(10) . . . . ?
C6 C1 C2 C28 -169.74(11) . . . . ?
O1 C1 C2 C28 6.25(16) . . . . ?
C1 C2 C3 C4 0.22(18) . . . . ?
C28 C2 C3 C4 175.58(11) . . . . ?
C2 C3 C4 C5 -4.0(2) . . . . ?
C3 C4 C5 C6 2.30(19) . . . . ?
C4 C5 C6 C1 3.01(18) . . . . ?
C4 C5 C6 C7 -169.94(11) . . . . ?
C2 C1 C6 C5 -7.13(17) . . . . ?
O1 C1 C6 C5 176.89(10) . . . . ?
C2 C1 C6 C7 165.76(11) . . . . ?
O1 C1 C6 C7 -10.22(16) . . . . ?
C5 C6 C7 C9 102.38(13) . . . . ?
C1 C6 C7 C9 -70.23(14) . . . . ?
C41 O4 C8 C13 67.88(14) . . . . ?
C41 O4 C8 C9 -118.33(12) . . . . ?
O4 C8 C9 C10 179.41(10) . . . . ?
C13 C8 C9 C10 -6.80(17) . . . . ?
O4 C8 C9 C7 -5.05(16) . . . . ?
C13 C8 C9 C7 168.74(11) . . . . ?
C6 C7 C9 C10 108.96(13) . . . . ?
C6 C7 C9 C8 -66.49(14) . . . . ?
C8 C9 C10 C11 2.67(19) . . . . ?
C7 C9 C10 C11 -172.92(12) . . . . ?
C9 C10 C11 C12 2.2(2) . . . . ?
C10 C11 C12 C13 -3.1(2) . . . . ?
O4 C8 C13 C12 179.51(11) . . . . ?
C9 C8 C13 C12 5.95(17) . . . . ?
O4 C8 C13 C14 2.98(17) . . . . ?
C9 C8 C13 C14 -170.58(11) . . . . ?
C11 C12 C13 C8 -0.94(19) . . . . ?
C11 C12 C13 C14 175.70(12) . . . . ?
C8 C13 C14 C16 123.02(12) . . . . ?
C12 C13 C14 C16 -53.47(16) . . . . ?
S2 O7 C15 C16 -84.30(13) . . . . ?
S2 O7 C15 C20 101.35(11) . . . . ?
C20 C15 C16 C17 -7.28(18) . . . . ?
O7 C15 C16 C17 178.71(11) . . . . ?
C20 C15 C16 C14 167.70(12) . . . . ?
O7 C15 C16 C14 -6.31(18) . . . . ?
C13 C14 C16 C17 100.88(14) . . . . ?
C13 C14 C16 C15 -73.95(16) . . . . ?
C15 C16 C17 C18 1.71(19) . . . . ?
C14 C16 C17 C18 -173.36(13) . . . . ?
C16 C17 C18 C19 3.2(2) . . . . ?
C17 C18 C19 C20 -2.8(2) . . . . ?
C18 C19 C20 C15 -2.43(19) . . . . ?
C18 C19 C20 C21 171.06(13) . . . . ?
C16 C15 C20 C19 7.64(18) . . . . ?
O7 C15 C20 C19 -178.22(11) . . . . ?
C16 C15 C20 C21 -165.74(11) . . . . ?
O7 C15 C20 C21 8.41(17) . . . . ?
C19 C20 C21 C23 -102.10(13) . . . . ?
C15 C20 C21 C23 71.07(14) . . . . ?
C57 O10 C22 C23 -82.63(13) . . . . ?
C57 O10 C22 C27 97.76(12) . . . . ?
O10 C22 C23 C24 173.80(10) . . . . ?
C27 C22 C23 C24 -6.61(16) . . . . ?
O10 C22 C23 C21 -10.16(16) . . . . ?
C27 C22 C23 C21 169.43(10) . . . . ?
C20 C21 C23 C24 56.96(14) . . . . ?
C20 C21 C23 C22 -119.01(12) . . . . ?
C22 C23 C24 C25 1.69(18) . . . . ?
C21 C23 C24 C25 -174.45(11) . . . . ?
C23 C24 C25 C26 3.27(19) . . . . ?
C24 C25 C26 C27 -3.56(19) . . . . ?
C25 C26 C27 C22 -1.14(18) . . . . ?
C25 C26 C27 C28 175.04(11) . . . . ?
O10 C22 C27 C26 -174.06(10) . . . . ?
C23 C22 C27 C26 6.34(16) . . . . ?
O10 C22 C27 C28 9.76(15) . . . . ?
C23 C22 C27 C28 -169.84(10) . . . . ?
C26 C27 C28 C2 -106.71(13) . . . . ?
C22 C27 C28 C2 69.34(14) . . . . ?
C1 C2 C28 C27 73.49(14) . . . . ?
C3 C2 C28 C27 -101.60(13) . . . . ?
O3 S1 C29 C38 -126.55(11) . . . . ?
O2 S1 C29 C38 5.68(12) . . . . ?
O1 S1 C29 C38 120.55(10) . . . . ?
O3 S1 C29 C30 53.77(12) . . . . ?
O2 S1 C29 C30 -174.01(10) . . . . ?
O1 S1 C29 C30 -59.14(11) . . . . ?
C38 C29 C30 C31 -177.96(13) . . . . ?
S1 C29 C30 C31 1.70(17) . . . . ?
C38 C29 C30 C35 -0.86(18) . . . . ?
S1 C29 C30 C35 178.80(9) . . . . ?
C35 C30 C31 C32 -1.57(19) . . . . ?
C29 C30 C31 C32 175.47(12) . . . . ?
C30 C31 C32 C33 -0.3(2) . . . . ?
C31 C32 C33 C34 0.8(2) . . . . ?
C32 C33 C34 N1 -177.84(12) . . . . ?
C32 C33 C34 C35 0.5(2) . . . . ?
C39 N1 C34 C33 -26.52(18) . . . . ?
C40 N1 C34 C33 100.56(15) . . . . ?
C39 N1 C34 C35 155.12(12) . . . . ?
C40 N1 C34 C35 -77.79(14) . . . . ?
C31 C30 C35 C36 -178.00(12) . . . . ?
C29 C30 C35 C36 4.75(17) . . . . ?
C31 C30 C35 C34 2.84(17) . . . . ?
C29 C30 C35 C34 -174.41(11) . . . . ?
C33 C34 C35 C36 178.55(12) . . . . ?
N1 C34 C35 C36 -3.04(18) . . . . ?
C33 C34 C35 C30 -2.31(18) . . . . ?
N1 C34 C35 C30 176.11(11) . . . . ?
C30 C35 C36 C37 -5.3(2) . . . . ?
C34 C35 C36 C37 173.89(13) . . . . ?
C35 C36 C37 C38 1.6(2) . . . . ?
C30 C29 C38 C37 -2.7(2) . . . . ?
S1 C29 C38 C37 177.59(11) . . . . ?
C36 C37 C38 C29 2.4(2) . . . . ?
C8 O4 C41 C42 90.35(14) . . . . ?
C43 O6 C42 O5 -2.9(3) . . . . ?
C43 O6 C42 C41 176.41(13) . . . . ?
O4 C41 C42 O5 -12.0(2) . . . . ?
O4 C41 C42 O6 168.72(12) . . . . ?
C42 O6 C43 C44 -81.5(2) . . . . ?
O8 S2 C45 C54 17.66(13) . . . . ?
O9 S2 C45 C54 150.12(11) . . . . ?
O7 S2 C45 C54 -92.44(11) . . . . ?
O8 S2 C45 C46 -162.81(12) . . . . ?
O9 S2 C45 C46 -30.36(14) . . . . ?
O7 S2 C45 C46 87.08(12) . . . . ?
C54 C45 C46 C51 0.78(19) . . . . ?
S2 C45 C46 C51 -178.72(10) . . . . ?
C54 C45 C46 C47 -179.80(14) . . . . ?
S2 C45 C46 C47 0.7(2) . . . . ?
C51 C46 C47 C48 -2.4(2) . . . . ?
C45 C46 C47 C48 178.16(15) . . . . ?
C46 C47 C48 C49 0.3(3) . . . . ?
C47 C48 C49 C50 0.8(3) . . . . ?
C48 C49 C50 N2 179.74(15) . . . . ?
C48 C49 C50 C51 0.1(2) . . . . ?
C55 N2 C50 C49 -22.4(2) . . . . ?
C56 N2 C50 C49 107.79(17) . . . . ?
C55 N2 C50 C51 157.23(14) . . . . ?
C56 N2 C50 C51 -72.61(16) . . . . ?
C47 C46 C51 C52 -176.06(13) . . . . ?
C45 C46 C51 C52 3.40(18) . . . . ?
C47 C46 C51 C50 3.36(19) . . . . ?
C45 C46 C51 C50 -177.18(12) . . . . ?
C49 C50 C51 C52 177.16(13) . . . . ?
N2 C50 C51 C52 -2.46(19) . . . . ?
C49 C50 C51 C46 -2.3(2) . . . . ?
N2 C50 C51 C46 178.13(12) . . . . ?
C46 C51 C52 C53 -4.78(19) . . . . ?
C50 C51 C52 C53 175.81(13) . . . . ?
C51 C52 C53 C54 1.9(2) . . . . ?
C46 C45 C54 C53 -3.7(2) . . . . ?
S2 C45 C54 C53 175.81(11) . . . . ?
C52 C53 C54 C45 2.4(2) . . . . ?
C22 O10 C57 C58 -157.55(11) . . . . ?
C59 O12 C58 O11 4.1(2) . . . . ?
C59 O12 C58 C57 -178.74(13) . . . . ?
O10 C57 C58 O11 -133.55(15) . . . . ?
O10 C57 C58 O12 49.31(16) . . . . ?
C58 O12 C59 C60 178.91(17) . . . . ?

loop_
_cod_related_entry_id
_cod_related_entry_database
_cod_related_entry_code
1 ChemSpider 30653401
